data_4110936
loop_
_publ_author_name
'Osamu Kitagawa'
'Masatoshi Yoshikawa'
'Hajime Tanabe'
'Tomofumi Morita'
'Masashi Takahashi'
'Yasuo Dobashi'
'Takeo Taguchi'

_publ_contact_author_address
;
School of Pharmacy, Tokyo University of Pharmacy and Life Science,
Horinouchi Hachioji, Tokyo, 192-0392, Japan
;
_publ_contact_author_email '  kitagawa@ps.toyaku.ac.jp '
_publ_contact_author_name ' Osamu Kitagawa  '
_publ_section_title
;
 Highly Enantioselective Synthesis of Atropisomeric Anilide Derivatives
 through Catalytic Asymmetric N-Arylation: Conformational Analysis and
 Application to Asymmetric Enolate Chemistry
;
_journal_name_full 'Journal of the American Chemical Society'
_journal_page_first 12923
_journal_page_last 12931
_journal_paper_doi 10.1021/ja064026n
_journal_volume 128
_journal_year 2006
_chemical_formula_moiety 'C19 H22 N2 O3'
_chemical_formula_sum 'C19 H22 N2 O3'
_chemical_formula_weight 326.39
_chemical_name_systematic
; 
 N-(2-tert-Butylphenyl)-N-(4-nitrophenyl)propanamide 
;
_space_group_IT_number 2
_symmetry_cell_setting triclinic
_symmetry_space_group_name_Hall '-P 1'
_symmetry_space_group_name_H-M 'P -1'
_atom_sites_solution_hydrogens geom
_atom_sites_solution_primary direct
_atom_sites_solution_secondary difmap
_audit_creation_date 2006-05-18
_audit_creation_method 'maXus and SHELXL97 '
_cell_angle_alpha 95.477(2)
_cell_angle_beta 91.773(2)
_cell_angle_gamma 94.758(3)
_cell_formula_units_Z 4
_cell_length_a 8.4270(4)
_cell_length_b 12.1600(5)
_cell_length_c 16.8370(7)
_cell_measurement_reflns_used 7050
_cell_measurement_temperature 100(2)
_cell_measurement_theta_max 27.15
_cell_measurement_theta_min 2.76
_cell_volume 1710.22(13)
_computing_cell_refinement
;        
DIP2000 software 'DENZO' (Otwinowski & Minor, 1996) 
;
_computing_data_collection
;
DIP2000 software Xpress (MAC Science, 1989)
;
_computing_data_reduction
;
DIP2000 software 'DENZO' (Otwinowski & Minor, 1996) 
;
_computing_molecular_graphics 'Platon     (A.L.Spek  2004)'
_computing_publication_material 'maXus (Mackay et al., 1999)'
_computing_structure_refinement 'SHELXL-97 (Sheldrick, 1997)'
_computing_structure_solution 'SIR97 (Altomare, et al, 1999)'
_diffrn_ambient_temperature 100(2)
_diffrn_measured_fraction_theta_full 0.929
_diffrn_measured_fraction_theta_max 0.929
_diffrn_measurement_device IP
_diffrn_measurement_method ' phi scans '
_diffrn_radiation_monochromator graphite
_diffrn_radiation_source 'fine-focus rotating anode'
_diffrn_radiation_type MoK\a
_diffrn_radiation_wavelength 0.71073
_diffrn_reflns_av_R_equivalents 0.022
_diffrn_reflns_av_sigmaI/netI 0.0376
_diffrn_reflns_limit_h_max 10
_diffrn_reflns_limit_h_min 0
_diffrn_reflns_limit_k_max 15
_diffrn_reflns_limit_k_min -15
_diffrn_reflns_limit_l_max 21
_diffrn_reflns_limit_l_min -21
_diffrn_reflns_number 7050
_diffrn_reflns_theta_full 27.15
_diffrn_reflns_theta_max 27.15
_diffrn_reflns_theta_min 2.76
_exptl_absorpt_coefficient_mu 0.086
_exptl_absorpt_correction_T_max 0.9704
_exptl_absorpt_correction_T_min 0.9663
_exptl_absorpt_correction_type none
_exptl_crystal_colour colourless
_exptl_crystal_density_diffrn 1.268
_exptl_crystal_description prism
_exptl_crystal_F_000 696
_exptl_crystal_size_max 0.40
_exptl_crystal_size_mid 0.40
_exptl_crystal_size_min 0.35
_refine_diff_density_max 0.305
_refine_diff_density_min -0.233
_refine_diff_density_rms 0.047
_refine_ls_extinction_coef 0.038(3)
_refine_ls_extinction_expression Fc^*^=kFc[1+0.001xFc^2^\l^3^/sin(2\q)]^-1/4^
_refine_ls_extinction_method SHELXL
_refine_ls_goodness_of_fit_ref 1.020
_refine_ls_hydrogen_treatment mixed
_refine_ls_matrix_type full
_refine_ls_number_parameters 442
_refine_ls_number_reflns 7050
_refine_ls_number_restraints 0
_refine_ls_restrained_S_all 1.020
_refine_ls_R_factor_all 0.0518
_refine_ls_R_factor_gt 0.0417
_refine_ls_shift/su_max 0.001
_refine_ls_shift/su_mean 0.000
_refine_ls_structure_factor_coef Fsqd
_refine_ls_weighting_details 'calc w=1/[\s^2^(Fo^2^)+(0.0804P)^2^+0.0000P] where P=(Fo^2^+2Fc^2^)/3'
_refine_ls_weighting_scheme calc
_refine_ls_wR_factor_gt 0.1145
_refine_ls_wR_factor_ref 0.1180
_reflns_number_gt 5530
_reflns_number_total 7050
_reflns_threshold_expression >2sigma(I)
_cod_data_source_file ja064026nsi20060608_033441.cif
_cod_data_source_block 2a
_cod_original_sg_symbol_Hall '-P 1 '
_cod_original_sg_symbol_H-M 'P -1 '
_cod_database_code 4110936

loop_
_symmetry_equiv_pos_as_xyz
'x, y, z'
'-x, -y, -z'

loop_
_atom_site_label
_atom_site_type_symbol
_atom_site_fract_x
_atom_site_fract_y
_atom_site_fract_z
_atom_site_U_iso_or_equiv
_atom_site_adp_type
_atom_site_occupancy
_atom_site_symmetry_multiplicity
_atom_site_calc_flag
_atom_site_refinement_flags
C1 C 0.70824(16) 0.10694(10) 0.43088(8) 0.0239(3) Uani 1 1 d .
C2 C 0.62731(17) 0.21384(10) 0.43013(8) 0.0264(3) Uani 1 1 d .
H2A H 0.5181 0.2022 0.4496 0.032 Uiso 1 1 calc R
H2B H 0.6186 0.2338 0.3746 0.032 Uiso 1 1 calc R
C3 C 0.71894(18) 0.30874(11) 0.48216(8) 0.0309(3) Uani 1 1 d .
H3A H 0.7332 0.2875 0.5365 0.046 Uiso 1 1 calc R
H3B H 0.6592 0.3746 0.4836 0.046 Uiso 1 1 calc R
H3C H 0.8235 0.3252 0.4600 0.046 Uiso 1 1 calc R
C4 C 0.67300(15) -0.09686(10) 0.39427(7) 0.0189(3) Uani 1 1 d .
C5 C 0.56138(15) -0.18575(10) 0.36617(8) 0.0225(3) Uani 1 1 d .
H5 H 0.4594 -0.1709 0.3463 0.027 Uiso 1 1 calc R
C6 C 0.59830(15) -0.29452(10) 0.36716(8) 0.0224(3) Uani 1 1 d .
H6 H 0.5233 -0.3540 0.3470 0.027 Uiso 1 1 calc R
C7 C 0.74566(15) -0.31552(10) 0.39788(7) 0.0201(3) Uani 1 1 d .
C8 C 0.85567(15) -0.22981(10) 0.42933(7) 0.0212(3) Uani 1 1 d .
H8 H 0.9545 -0.2456 0.4524 0.025 Uiso 1 1 calc R
C9 C 0.81981(14) -0.12091(10) 0.42678(7) 0.0208(3) Uani 1 1 d .
H9 H 0.8955 -0.0620 0.4473 0.025 Uiso 1 1 calc R
C10 C 0.48663(14) 0.02404(10) 0.33932(7) 0.0190(3) Uani 1 1 d .
C11 C 0.34782(16) 0.02582(11) 0.38180(8) 0.0246(3) Uani 1 1 d .
H11 H 0.3541 0.0238 0.4381 0.029 Uiso 1 1 calc R
C12 C 0.20054(16) 0.03049(11) 0.34389(8) 0.0271(3) Uani 1 1 d .
H12 H 0.1066 0.0330 0.3735 0.032 Uiso 1 1 calc R
C13 C 0.19384(15) 0.03138(10) 0.26199(8) 0.0246(3) Uani 1 1 d .
H13 H 0.0940 0.0332 0.2346 0.030 Uiso 1 1 calc R
C14 C 0.33217(15) 0.02962(10) 0.21935(8) 0.0209(3) Uani 1 1 d .
H14 H 0.3238 0.0300 0.1630 0.025 Uiso 1 1 calc R
C15 C 0.48415(14) 0.02727(9) 0.25582(7) 0.0180(3) Uani 1 1 d .
C16 C 0.63196(15) 0.02780(10) 0.20377(7) 0.0206(3) Uani 1 1 d .
C17 C 0.71335(19) -0.08063(12) 0.20446(8) 0.0322(3) Uani 1 1 d .
H17A H 0.7963 -0.0820 0.1649 0.048 Uiso 1 1 calc R
H17B H 0.6341 -0.1439 0.1912 0.048 Uiso 1 1 calc R
H17C H 0.7616 -0.0851 0.2576 0.048 Uiso 1 1 calc R
C18 C 0.75346(18) 0.12674(13) 0.23173(10) 0.0371(4) Uani 1 1 d .
H18A H 0.7007 0.1957 0.2332 0.056 Uiso 1 1 calc R
H18B H 0.8405 0.1298 0.1945 0.056 Uiso 1 1 calc R
H18C H 0.7965 0.1177 0.2852 0.056 Uiso 1 1 calc R
C19 C 0.58701(18) 0.03994(13) 0.11619(8) 0.0337(3) Uani 1 1 d .
H19A H 0.5364 0.1091 0.1128 0.050 Uiso 1 1 calc R
H19B H 0.5126 -0.0230 0.0949 0.050 Uiso 1 1 calc R
H19C H 0.6833 0.0414 0.0850 0.050 Uiso 1 1 calc R
C25 C 0.52843(15) 0.47057(10) 0.10441(7) 0.0211(3) Uani 1 1 d .
C26 C 0.62516(15) 0.56171(12) 0.15816(8) 0.0274(3) Uani 1 1 d .
H26A H 0.5999 0.6349 0.1424 0.033 Uiso 1 1 calc R
H26B H 0.5941 0.5573 0.2141 0.033 Uiso 1 1 calc R
C27 C 0.80271(16) 0.55265(14) 0.15343(9) 0.0359(4) Uani 1 1 d .
H27A H 0.8288 0.4814 0.1708 0.054 Uiso 1 1 calc R
H27B H 0.8601 0.6132 0.1882 0.054 Uiso 1 1 calc R
H27C H 0.8342 0.5574 0.0982 0.054 Uiso 1 1 calc R
C28 C 0.25892(15) 0.37744(10) 0.07393(7) 0.0193(3) Uani 1 1 d .
C29 C 0.30621(16) 0.27480(10) 0.04154(8) 0.0242(3) Uani 1 1 d .
H29 H 0.4151 0.2601 0.0449 0.029 Uiso 1 1 calc R
C30 C 0.19337(17) 0.19512(11) 0.00463(8) 0.0273(3) Uani 1 1 d .
H30 H 0.2245 0.1256 -0.0172 0.033 Uiso 1 1 calc R
C31 C 0.03571(17) 0.21745(11) -0.00023(7) 0.0257(3) Uani 1 1 d .
C32 C -0.01471(16) 0.31876(11) 0.03009(8) 0.0259(3) Uani 1 1 d .
H32 H -0.1237 0.3329 0.0261 0.031 Uiso 1 1 calc R
C33 C 0.09905(15) 0.39843(11) 0.06637(7) 0.0228(3) Uani 1 1 d .
H33 H 0.0675 0.4686 0.0865 0.027 Uiso 1 1 calc R
C34 C 0.29848(14) 0.53728(10) 0.17535(7) 0.0173(2) Uani 1 1 d .
C35 C 0.28429(15) 0.64188(10) 0.14891(7) 0.0205(3) Uani 1 1 d .
H35 H 0.3173 0.6557 0.0971 0.025 Uiso 1 1 calc R
C36 C 0.22289(15) 0.72557(10) 0.19714(8) 0.0223(3) Uani 1 1 d .
H36 H 0.2164 0.7970 0.1795 0.027 Uiso 1 1 calc R
C37 C 0.17124(15) 0.70283(10) 0.27159(7) 0.0214(3) Uani 1 1 d .
H37 H 0.1276 0.7588 0.3053 0.026 Uiso 1 1 calc R
C38 C 0.18305(14) 0.59867(10) 0.29702(7) 0.0192(3) Uani 1 1 d .
H38 H 0.1446 0.5850 0.3479 0.023 Uiso 1 1 calc R
C39 C 0.24907(13) 0.51212(9) 0.25130(7) 0.0165(2) Uani 1 1 d .
C40 C 0.25295(15) 0.39954(10) 0.28741(7) 0.0193(3) Uani 1 1 d .
C41 C 0.38527(16) 0.32855(10) 0.25630(8) 0.0235(3) Uani 1 1 d .
H41A H 0.3903 0.2648 0.2875 0.035 Uiso 1 1 calc R
H41B H 0.4879 0.3734 0.2616 0.035 Uiso 1 1 calc R
H41C H 0.3619 0.3023 0.2000 0.035 Uiso 1 1 calc R
C42 C 0.08952(16) 0.33377(11) 0.27062(9) 0.0280(3) Uani 1 1 d .
H42A H 0.0717 0.3153 0.2129 0.042 Uiso 1 1 calc R
H42B H 0.0057 0.3788 0.2911 0.042 Uiso 1 1 calc R
H42C H 0.0870 0.2653 0.2971 0.042 Uiso 1 1 calc R
C43 C 0.28217(17) 0.41820(11) 0.37910(8) 0.0258(3) Uani 1 1 d .
H43A H 0.2911 0.3466 0.4004 0.039 Uiso 1 1 calc R
H43B H 0.1928 0.4540 0.4032 0.039 Uiso 1 1 calc R
H43C H 0.3811 0.4658 0.3917 0.039 Uiso 1 1 calc R
N20 N 0.63214(12) 0.01304(8) 0.38623(6) 0.0204(2) Uani 1 1 d .
N21 N 0.78855(13) -0.42975(9) 0.39550(6) 0.0224(2) Uani 1 1 d .
N44 N 0.36635(12) 0.45770(8) 0.11877(6) 0.0183(2) Uani 1 1 d .
N45 N -0.08292(16) 0.13198(10) -0.03838(7) 0.0325(3) Uani 1 1 d .
O22 O 0.83093(13) 0.10311(8) 0.47044(7) 0.0362(3) Uani 1 1 d .
O23 O 0.91012(11) -0.44860(8) 0.43230(6) 0.0268(2) Uani 1 1 d .
O24 O 0.70106(12) -0.50249(8) 0.35520(6) 0.0344(3) Uani 1 1 d .
O46 O 0.58941(11) 0.41302(8) 0.05256(6) 0.0276(2) Uani 1 1 d .
O47 O -0.03420(15) 0.04885(9) -0.07487(6) 0.0418(3) Uani 1 1 d .
O48 O -0.22459(14) 0.14737(10) -0.03294(6) 0.0407(3) Uani 1 1 d .

loop_
_atom_site_aniso_label
_atom_site_aniso_U_11
_atom_site_aniso_U_22
_atom_site_aniso_U_33
_atom_site_aniso_U_23
_atom_site_aniso_U_13
_atom_site_aniso_U_12
C1 0.0274(7) 0.0217(6) 0.0213(6) 0.0024(5) -0.0077(5) -0.0037(5)
C2 0.0313(7) 0.0241(6) 0.0224(6) -0.0011(5) -0.0071(5) 0.0005(5)
C3 0.0391(8) 0.0228(6) 0.0286(7) -0.0008(6) -0.0082(6) -0.0031(6)
C4 0.0205(6) 0.0205(6) 0.0152(5) 0.0020(5) -0.0014(4) -0.0018(5)
C5 0.0190(6) 0.0232(6) 0.0243(6) 0.0034(5) -0.0065(5) -0.0023(5)
C6 0.0201(6) 0.0233(6) 0.0224(6) 0.0029(5) -0.0030(5) -0.0045(5)
C7 0.0212(6) 0.0211(6) 0.0181(6) 0.0039(5) 0.0010(5) -0.0004(5)
C8 0.0181(6) 0.0257(6) 0.0193(6) 0.0009(5) -0.0015(5) 0.0007(5)
C9 0.0187(6) 0.0237(6) 0.0185(6) -0.0009(5) -0.0019(5) -0.0028(5)
C10 0.0184(6) 0.0176(5) 0.0202(6) 0.0006(5) -0.0052(5) -0.0009(4)
C11 0.0261(7) 0.0254(6) 0.0211(6) -0.0002(5) 0.0006(5) -0.0015(5)
C12 0.0204(7) 0.0269(6) 0.0328(7) -0.0016(6) 0.0039(5) -0.0003(5)
C13 0.0182(6) 0.0206(6) 0.0335(7) -0.0021(6) -0.0065(5) 0.0012(5)
C14 0.0227(6) 0.0170(5) 0.0216(6) -0.0016(5) -0.0056(5) 0.0005(5)
C15 0.0190(6) 0.0135(5) 0.0204(6) -0.0011(5) -0.0034(5) -0.0005(4)
C16 0.0203(6) 0.0216(6) 0.0198(6) 0.0010(5) 0.0001(5) 0.0021(5)
C17 0.0424(9) 0.0333(7) 0.0242(7) 0.0052(6) 0.0102(6) 0.0164(6)
C18 0.0253(7) 0.0387(8) 0.0438(9) -0.0074(7) 0.0106(6) -0.0085(6)
C19 0.0329(8) 0.0452(8) 0.0256(7) 0.0134(6) 0.0043(6) 0.0067(6)
C25 0.0185(6) 0.0252(6) 0.0199(6) 0.0027(5) 0.0010(5) 0.0029(5)
C26 0.0186(7) 0.0335(7) 0.0281(7) -0.0039(6) 0.0012(5) -0.0021(5)
C27 0.0191(7) 0.0533(9) 0.0337(8) 0.0006(7) 0.0004(6) -0.0015(6)
C28 0.0214(6) 0.0207(6) 0.0147(5) -0.0006(5) -0.0005(5) -0.0007(5)
C29 0.0273(7) 0.0240(6) 0.0206(6) -0.0015(5) -0.0010(5) 0.0028(5)
C30 0.0390(8) 0.0225(6) 0.0186(6) -0.0033(5) -0.0018(5) -0.0014(5)
C31 0.0333(8) 0.0265(7) 0.0146(6) 0.0013(5) -0.0041(5) -0.0111(5)
C32 0.0224(7) 0.0338(7) 0.0200(6) 0.0020(5) -0.0022(5) -0.0044(5)
C33 0.0213(6) 0.0253(6) 0.0208(6) -0.0015(5) -0.0008(5) 0.0003(5)
C34 0.0146(6) 0.0177(5) 0.0185(6) -0.0031(5) -0.0011(4) 0.0001(4)
C35 0.0204(6) 0.0213(6) 0.0191(6) 0.0010(5) 0.0000(5) -0.0018(5)
C36 0.0233(7) 0.0163(5) 0.0262(6) -0.0004(5) -0.0039(5) 0.0003(5)
C37 0.0212(6) 0.0189(6) 0.0227(6) -0.0058(5) -0.0017(5) 0.0024(5)
C38 0.0173(6) 0.0214(6) 0.0178(6) -0.0031(5) 0.0002(4) 0.0003(4)
C39 0.0133(6) 0.0170(5) 0.0178(6) -0.0020(5) -0.0025(4) -0.0015(4)
C40 0.0196(6) 0.0180(6) 0.0196(6) 0.0008(5) -0.0009(5) -0.0003(4)
C41 0.0277(7) 0.0205(6) 0.0221(6) -0.0003(5) -0.0022(5) 0.0052(5)
C42 0.0237(7) 0.0241(6) 0.0355(8) 0.0070(6) -0.0041(6) -0.0044(5)
C43 0.0315(7) 0.0263(6) 0.0200(6) 0.0035(5) 0.0016(5) 0.0042(5)
N20 0.0210(5) 0.0197(5) 0.0191(5) 0.0009(4) -0.0073(4) -0.0023(4)
N21 0.0219(6) 0.0242(5) 0.0210(5) 0.0039(4) 0.0001(4) -0.0009(4)
N44 0.0167(5) 0.0202(5) 0.0171(5) -0.0028(4) 0.0007(4) 0.0010(4)
N45 0.0430(8) 0.0345(7) 0.0168(5) 0.0050(5) -0.0058(5) -0.0166(5)
O22 0.0375(6) 0.0232(5) 0.0449(6) 0.0018(5) -0.0250(5) -0.0030(4)
O23 0.0202(5) 0.0290(5) 0.0318(5) 0.0057(4) -0.0020(4) 0.0031(4)
O24 0.0380(6) 0.0229(5) 0.0397(6) -0.0007(4) -0.0139(5) -0.0024(4)
O46 0.0234(5) 0.0316(5) 0.0273(5) -0.0044(4) 0.0059(4) 0.0056(4)
O47 0.0626(8) 0.0299(6) 0.0278(5) -0.0043(5) -0.0093(5) -0.0146(5)
O48 0.0377(7) 0.0533(7) 0.0267(5) 0.0055(5) -0.0031(4) -0.0233(5)

loop_
_atom_type_symbol
_atom_type_description
_atom_type_scat_dispersion_real
_atom_type_scat_dispersion_imag
_atom_type_scat_source
C C 0.0033 0.0016 'International Tables Vol C Tables 4.2.6.8 and 6.1.1.4'
H H 0.0000 0.0000 'International Tables Vol C Tables 4.2.6.8 and 6.1.1.4'
N N 0.0061 0.0033 'International Tables Vol C Tables 4.2.6.8 and 6.1.1.4'
O O 0.0106 0.0060 'International Tables Vol C Tables 4.2.6.8 and 6.1.1.4'

loop_
_geom_angle_atom_site_label_1
_geom_angle_atom_site_label_2
_geom_angle_atom_site_label_3
_geom_angle
O22 C1 N20 122.12(12)
O22 C1 C2 121.12(11)
N20 C1 C2 116.73(11)
C1 C2 C3 111.76(11)
C1 C2 H2A 109.3
C3 C2 H2A 109.3
C1 C2 H2B 109.3
C3 C2 H2B 109.3
H2A C2 H2B 107.9
C2 C3 H3A 109.5
C2 C3 H3B 109.5
H3A C3 H3B 109.5
C2 C3 H3C 109.5
H3A C3 H3C 109.5
H3B C3 H3C 109.5
C9 C4 C5 118.48(11)
C9 C4 N20 123.38(10)
C5 C4 N20 118.12(11)
C6 C5 C4 120.87(11)
C6 C5 H5 119.6
C4 C5 H5 119.6
C7 C6 C5 119.23(11)
C7 C6 H6 120.4
C5 C6 H6 120.4
C6 C7 C8 121.28(11)
C6 C7 N21 119.56(10)
C8 C7 N21 119.15(11)
C9 C8 C7 119.38(11)
C9 C8 H8 120.3
C7 C8 H8 120.3
C8 C9 C4 120.67(11)
C8 C9 H9 119.7
C4 C9 H9 119.7
C11 C10 C15 121.58(11)
C11 C10 N20 115.64(11)
C15 C10 N20 122.71(11)
C12 C11 C10 121.48(12)
C12 C11 H11 119.3
C10 C11 H11 119.3
C13 C12 C11 118.30(12)
C13 C12 H12 120.9
C11 C12 H12 120.9
C12 C13 C14 120.40(12)
C12 C13 H13 119.8
C14 C13 H13 119.8
C13 C14 C15 122.99(12)
C13 C14 H14 118.5
C15 C14 H14 118.5
C14 C15 C10 115.23(11)
C14 C15 C16 119.42(11)
C10 C15 C16 125.34(11)
C19 C16 C17 106.65(10)
C19 C16 C18 106.31(12)
C17 C16 C18 109.42(12)
C19 C16 C15 111.42(11)
C17 C16 C15 111.74(11)
C18 C16 C15 111.06(10)
C16 C17 H17A 109.5
C16 C17 H17B 109.5
H17A C17 H17B 109.5
C16 C17 H17C 109.5
H17A C17 H17C 109.5
H17B C17 H17C 109.5
C16 C18 H18A 109.5
C16 C18 H18B 109.5
H18A C18 H18B 109.5
C16 C18 H18C 109.5
H18A C18 H18C 109.5
H18B C18 H18C 109.5
C16 C19 H19A 109.5
C16 C19 H19B 109.5
H19A C19 H19B 109.5
C16 C19 H19C 109.5
H19A C19 H19C 109.5
H19B C19 H19C 109.5
O46 C25 N44 122.55(11)
O46 C25 C26 122.03(11)
N44 C25 C26 115.42(10)
C27 C26 C25 112.24(11)
C27 C26 H26A 109.2
C25 C26 H26A 109.2
C27 C26 H26B 109.2
C25 C26 H26B 109.2
H26A C26 H26B 107.9
C26 C27 H27A 109.5
C26 C27 H27B 109.5
H27A C27 H27B 109.5
C26 C27 H27C 109.5
H27A C27 H27C 109.5
H27B C27 H27C 109.5
C33 C28 C29 119.15(11)
C33 C28 N44 118.61(10)
C29 C28 N44 122.10(11)
C30 C29 C28 119.79(12)
C30 C29 H29 120.1
C28 C29 H29 120.1
C31 C30 C29 119.63(12)
C31 C30 H30 120.2
C29 C30 H30 120.2
C30 C31 C32 122.04(11)
C30 C31 N45 119.16(12)
C32 C31 N45 118.81(13)
C33 C32 C31 118.01(12)
C33 C32 H32 121.0
C31 C32 H32 121.0
C32 C33 C28 121.34(11)
C32 C33 H33 119.3
C28 C33 H33 119.3
C35 C34 C39 121.68(11)
C35 C34 N44 115.14(11)
C39 C34 N44 123.18(11)
C36 C35 C34 121.04(12)
C36 C35 H35 119.5
C34 C35 H35 119.5
C37 C36 C35 118.57(12)
C37 C36 H36 120.7
C35 C36 H36 120.7
C36 C37 C38 120.20(11)
C36 C37 H37 119.9
C38 C37 H37 119.9
C37 C38 C39 123.33(12)
C37 C38 H38 118.3
C39 C38 H38 118.3
C38 C39 C34 115.13(11)
C38 C39 C40 117.48(11)
C34 C39 C40 127.33(11)
C42 C40 C41 109.67(10)
C42 C40 C43 107.67(11)
C41 C40 C43 105.68(10)
C42 C40 C39 108.54(10)
C41 C40 C39 114.45(10)
C43 C40 C39 110.61(9)
C40 C41 H41A 109.5
C40 C41 H41B 109.5
H41A C41 H41B 109.5
C40 C41 H41C 109.5
H41A C41 H41C 109.5
H41B C41 H41C 109.5
C40 C42 H42A 109.5
C40 C42 H42B 109.5
H42A C42 H42B 109.5
C40 C42 H42C 109.5
H42A C42 H42C 109.5
H42B C42 H42C 109.5
C40 C43 H43A 109.5
C40 C43 H43B 109.5
H43A C43 H43B 109.5
C40 C43 H43C 109.5
H43A C43 H43C 109.5
H43B C43 H43C 109.5
C1 N20 C4 123.23(10)
C1 N20 C10 119.16(10)
C4 N20 C10 116.75(9)
O23 N21 O24 123.43(11)
O23 N21 C7 118.75(10)
O24 N21 C7 117.81(10)
C25 N44 C28 122.80(10)
C25 N44 C34 119.49(9)
C28 N44 C34 117.31(9)
O48 N45 O47 123.79(12)
O48 N45 C31 118.22(12)
O47 N45 C31 117.98(13)

loop_
_geom_bond_atom_site_label_1
_geom_bond_atom_site_label_2
_geom_bond_distance
C1 O22 1.2190(16)
C1 N20 1.4018(15)
C1 C2 1.5181(18)
C2 C3 1.5208(17)
C2 H2A 0.9900
C2 H2B 0.9900
C3 H3A 0.9800
C3 H3B 0.9800
C3 H3C 0.9800
C4 C9 1.4016(17)
C4 C5 1.4082(16)
C4 N20 1.4250(16)
C5 C6 1.3852(18)
C5 H5 0.9500
C6 C7 1.3831(18)
C6 H6 0.9500
C7 C8 1.3893(17)
C7 N21 1.4613(16)
C8 C9 1.3867(18)
C8 H8 0.9500
C9 H9 0.9500
C10 C11 1.3904(18)
C10 C15 1.4098(17)
C10 N20 1.4604(15)
C11 C12 1.3858(19)
C11 H11 0.9500
C12 C13 1.379(2)
C12 H12 0.9500
C13 C14 1.3885(19)
C13 H13 0.9500
C14 C15 1.4067(17)
C14 H14 0.9500
C15 C16 1.5450(17)
C16 C19 1.5349(18)
C16 C17 1.5366(18)
C16 C18 1.5412(18)
C17 H17A 0.9800
C17 H17B 0.9800
C17 H17C 0.9800
C18 H18A 0.9800
C18 H18B 0.9800
C18 H18C 0.9800
C19 H19A 0.9800
C19 H19B 0.9800
C19 H19C 0.9800
C25 O46 1.2193(15)
C25 N44 1.3930(16)
C25 C26 1.5247(17)
C26 C27 1.5133(19)
C26 H26A 0.9900
C26 H26B 0.9900
C27 H27A 0.9800
C27 H27B 0.9800
C27 H27C 0.9800
C28 C33 1.3960(17)
C28 C29 1.4072(17)
C28 N44 1.4187(15)
C29 C30 1.3873(18)
C29 H29 0.9500
C30 C31 1.379(2)
C30 H30 0.9500
C31 C32 1.3925(19)
C31 N45 1.4673(16)
C32 C33 1.3883(17)
C32 H32 0.9500
C33 H33 0.9500
C34 C35 1.4002(17)
C34 C39 1.4101(17)
C34 N44 1.4562(14)
C35 C36 1.3850(17)
C35 H35 0.9500
C36 C37 1.3846(18)
C36 H36 0.9500
C37 C38 1.3854(18)
C37 H37 0.9500
C38 C39 1.4066(16)
C38 H38 0.9500
C39 C40 1.5524(17)
C40 C42 1.5384(17)
C40 C41 1.5403(17)
C40 C43 1.5478(17)
C41 H41A 0.9800
C41 H41B 0.9800
C41 H41C 0.9800
C42 H42A 0.9800
C42 H42B 0.9800
C42 H42C 0.9800
C43 H43A 0.9800
C43 H43B 0.9800
C43 H43C 0.9800
N21 O23 1.2299(14)
N21 O24 1.2380(14)
N45 O48 1.2285(17)
N45 O47 1.2384(17)
